data_4029347
loop_
_publ_author_name
'Jiang, Bo'
'Ning, Yi'
'Fan, Wei'
'Tu, Shu-Jiang'
'Li, Guigen'

_publ_section_title
;
 Oxidative Dehydrogenative Couplings of Pyrazol-5-amines Selectively
 Forming Azopyrroles.
;
_journal_issue 9
_journal_name_full 'The Journal of organic chemistry'
_journal_page_first 4018
_journal_page_last 4024
_journal_paper_doi 10.1021/jo5004967
_journal_volume 79
_journal_year 2014
_chemical_formula_sum 'C38 H30 N6'
_chemical_formula_weight 570.68
_chemical_name_systematic
; 
 ? 
;
_space_group_IT_number 33
_symmetry_cell_setting orthorhombic
_symmetry_space_group_name_Hall 'P 2c -2n'
_symmetry_space_group_name_H-M 'P n a 21'
_atom_sites_solution_hydrogens geom
_atom_sites_solution_primary direct
_atom_sites_solution_secondary difmap
_audit_creation_method SHELXL-97
_cell_angle_alpha 90.00
_cell_angle_beta 90.00
_cell_angle_gamma 90.00
_cell_formula_units_Z 4
_cell_length_a 20.109(2)
_cell_length_b 12.9225(9)
_cell_length_c 12.0941(8)
_cell_measurement_reflns_used 2074
_cell_measurement_temperature 298(2)
_cell_measurement_theta_max 20.321
_cell_measurement_theta_min 2.635
_cell_volume 3142.8(4)
_computing_cell_refinement 'Bruker SMART'
_computing_data_collection 'Bruker SMART'
_computing_data_reduction 'Bruker SAINT'
_computing_molecular_graphics 'Bruker SHELXTL'
_computing_publication_material 'Bruker SHELXTL'
_computing_structure_refinement 'SHELXL-97 (Sheldrick, 1997)'
_computing_structure_solution 'SHELXS-97 (Sheldrick, 1990)'
_diffrn_ambient_temperature 298(2)
_diffrn_measured_fraction_theta_full 0.998
_diffrn_measured_fraction_theta_max 0.998
_diffrn_measurement_device_type 'CCD area detector'
_diffrn_measurement_method 'phi and omega scans'
_diffrn_radiation_monochromator graphite
_diffrn_radiation_source 'fine-focus sealed tube'
_diffrn_radiation_type MoK\a
_diffrn_radiation_wavelength 0.71073
_diffrn_reflns_av_R_equivalents 0.0666
_diffrn_reflns_av_sigmaI/netI 0.1134
_diffrn_reflns_limit_h_max 23
_diffrn_reflns_limit_h_min -23
_diffrn_reflns_limit_k_max 10
_diffrn_reflns_limit_k_min -15
_diffrn_reflns_limit_l_max 14
_diffrn_reflns_limit_l_min -14
_diffrn_reflns_number 15316
_diffrn_reflns_theta_full 25.02
_diffrn_reflns_theta_max 25.02
_diffrn_reflns_theta_min 2.63
_exptl_absorpt_coefficient_mu 0.073
_exptl_absorpt_correction_T_max 0.9721
_exptl_absorpt_correction_T_min 0.9693
_exptl_absorpt_correction_type multi-scan
_exptl_absorpt_process_details sadabs
_exptl_crystal_density_diffrn 1.206
_exptl_crystal_density_meas 0
_exptl_crystal_density_method 'not measured'
_exptl_crystal_F_000 1200
_exptl_crystal_size_max 0.43
_exptl_crystal_size_mid 0.40
_exptl_crystal_size_min 0.39
_refine_diff_density_max 0.198
_refine_diff_density_min -0.184
_refine_diff_density_rms 0.043
_refine_ls_abs_structure_details 'Flack H D (1983), Acta Cryst. A39, 876-881'
_refine_ls_abs_structure_Flack -7(5)
_refine_ls_extinction_coef 0.0006(5)
_refine_ls_extinction_expression Fc^*^=kFc[1+0.001xFc^2^\l^3^/sin(2\q)]^-1/4^
_refine_ls_extinction_method SHELXL
_refine_ls_goodness_of_fit_ref 1.074
_refine_ls_hydrogen_treatment mixed
_refine_ls_matrix_type full
_refine_ls_number_parameters 402
_refine_ls_number_reflns 5407
_refine_ls_number_restraints 1
_refine_ls_restrained_S_all 1.074
_refine_ls_R_factor_all 0.1518
_refine_ls_R_factor_gt 0.0579
_refine_ls_shift/su_max 0.000
_refine_ls_shift/su_mean 0.000
_refine_ls_structure_factor_coef Fsqd
_refine_ls_weighting_details 'calc w=1/[\s^2^(Fo^2^)+(0.0145P)^2^+2.1270P] where P=(Fo^2^+2Fc^2^)/3'
_refine_ls_weighting_scheme calc
_refine_ls_wR_factor_gt 0.1250
_refine_ls_wR_factor_ref 0.1896
_reflns_number_gt 2717
_reflns_number_total 5407
_reflns_threshold_expression >2sigma(I)
_cod_data_source_file jo5004967_si_003.cif
_cod_data_source_block 131227b
_cod_depositor_comments
;
The following automatic conversions were performed:

'_symmetry_cell_setting' value 'Orthorhombic' changed to
'orthorhombic' according to
/usr/data/users/saulius/crontab/automatic-downloads/rss-feeds/ACS/lib/dictionaries/cif_core.dic
dictionary named 'cif_core.dic' version 2.4.2 from 2011-04-26.

Automatic conversion script
Id: cif_fix_values 2281 2013-09-26 08:29:07Z andrius 

 Adding full bibliography for 4029347--4029348.cif.
;
_cod_original_cell_volume 3142.7(5)
_cod_original_sg_symbol_H-M Pna2(1)
_cod_database_code 4029347

loop_
_symmetry_equiv_pos_as_xyz
'x, y, z'
'-x, -y, z+1/2'
'x+1/2, -y+1/2, z'
'-x+1/2, y+1/2, z+1/2'

loop_
_atom_site_label
_atom_site_type_symbol
_atom_site_fract_x
_atom_site_fract_y
_atom_site_fract_z
_atom_site_U_iso_or_equiv
_atom_site_adp_type
_atom_site_occupancy
_atom_site_symmetry_multiplicity
_atom_site_calc_flag
_atom_site_refinement_flags
N1 N 0.74026(18) 0.3839(3) 0.2745(4) 0.0495(11) Uani 1 1 d .
N2 N 0.7564(2) 0.2823(3) 0.2859(4) 0.0609(13) Uani 1 1 d .
N3 N 0.49828(17) 0.6191(3) 0.2799(4) 0.0475(11) Uani 1 1 d .
N4 N 0.4830(2) 0.7218(3) 0.2828(4) 0.0588(12) Uani 1 1 d .
N5 N 0.65059(18) 0.5004(3) 0.3017(4) 0.0478(11) Uani 1 1 d .
N6 N 0.58760(18) 0.5032(3) 0.3069(4) 0.0463(10) Uani 1 1 d .
C1 C 0.6762(2) 0.4011(4) 0.3059(4) 0.0433(12) Uani 1 1 d .
C2 C 0.6501(2) 0.3076(4) 0.3398(4) 0.0486(13) Uani 1 1 d .
C3 C 0.7033(3) 0.2373(4) 0.3256(5) 0.0590(15) Uani 1 1 d .
C4 C 0.7026(3) 0.1230(4) 0.3498(7) 0.098(3) Uani 1 1 d .
H4A H 0.7446 0.0934 0.3298 0.148 Uiso 1 1 calc R
H4B H 0.6678 0.0905 0.3078 0.148 Uiso 1 1 calc R
H4C H 0.6947 0.1123 0.4273 0.148 Uiso 1 1 calc R
C5 C 0.7900(2) 0.4520(4) 0.2317(4) 0.0490(13) Uani 1 1 d .
C6 C 0.7917(3) 0.5543(5) 0.2588(5) 0.073(2) Uani 1 1 d .
H6 H 0.7581 0.5819 0.3027 0.088 Uiso 1 1 calc R
C7 C 0.8422(3) 0.6177(5) 0.2222(7) 0.084(2) Uani 1 1 d .
H7 H 0.8438 0.6868 0.2437 0.101 Uiso 1 1 calc R
C8 C 0.8903(3) 0.5777(6) 0.1535(6) 0.078(2) Uani 1 1 d .
H8 H 0.9240 0.6200 0.1265 0.093 Uiso 1 1 calc R
C9 C 0.8883(3) 0.4762(6) 0.1256(6) 0.090(2) Uani 1 1 d .
H9 H 0.9211 0.4492 0.0796 0.108 Uiso 1 1 calc R
C10 C 0.8384(3) 0.4121(5) 0.1642(5) 0.0683(18) Uani 1 1 d .
H10 H 0.8377 0.3425 0.1445 0.082 Uiso 1 1 calc R
C11 C 0.5864(3) 0.2829(4) 0.3843(5) 0.0483(13) Uani 1 1 d .
C12 C 0.5352(3) 0.2582(4) 0.4222(5) 0.0496(14) Uani 1 1 d .
C13 C 0.4710(2) 0.2321(4) 0.4682(4) 0.0510(14) Uani 1 1 d .
C14 C 0.4344(3) 0.3018(5) 0.5292(5) 0.0573(15) Uani 1 1 d .
H14 H 0.4518 0.3672 0.5432 0.069 Uiso 1 1 calc R
C15 C 0.3726(3) 0.2764(5) 0.5699(5) 0.0687(18) Uani 1 1 d .
H15 H 0.3488 0.3249 0.6105 0.082 Uiso 1 1 calc R
C16 C 0.3460(3) 0.1815(6) 0.5514(6) 0.079(2) Uani 1 1 d .
C17 C 0.3829(4) 0.1107(6) 0.4922(7) 0.097(2) Uani 1 1 d .
H17 H 0.3659 0.0447 0.4804 0.116 Uiso 1 1 calc R
C18 C 0.4434(3) 0.1355(5) 0.4508(6) 0.0776(19) Uani 1 1 d .
H18 H 0.4669 0.0866 0.4100 0.093 Uiso 1 1 calc R
C19 C 0.2779(3) 0.1534(8) 0.5974(9) 0.142(4) Uani 1 1 d .
H19A H 0.2634 0.0892 0.5656 0.213 Uiso 1 1 calc R
H19B H 0.2467 0.2070 0.5792 0.213 Uiso 1 1 calc R
H19C H 0.2807 0.1463 0.6762 0.213 Uiso 1 1 calc R
C20 C 0.5628(2) 0.6028(4) 0.3106(4) 0.0438(12) Uani 1 1 d .
C21 C 0.5895(2) 0.6986(4) 0.3376(4) 0.0485(14) Uani 1 1 d .
C22 C 0.5372(3) 0.7690(4) 0.3186(5) 0.0581(15) Uani 1 1 d .
C23 C 0.5399(3) 0.8830(4) 0.3303(7) 0.099(3) Uani 1 1 d .
H23A H 0.5842 0.9067 0.3147 0.149 Uiso 1 1 calc R
H23B H 0.5280 0.9020 0.4044 0.149 Uiso 1 1 calc R
H23C H 0.5094 0.9142 0.2792 0.149 Uiso 1 1 calc R
C24 C 0.4499(2) 0.5478(4) 0.2403(4) 0.0466(13) Uani 1 1 d .
C25 C 0.4128(3) 0.5722(4) 0.1481(5) 0.0569(15) Uani 1 1 d .
H25 H 0.4184 0.6355 0.1128 0.068 Uiso 1 1 calc R
C26 C 0.3677(3) 0.5020(5) 0.1094(5) 0.0654(16) Uani 1 1 d .
H26 H 0.3438 0.5169 0.0455 0.078 Uiso 1 1 calc R
C27 C 0.3571(3) 0.4112(5) 0.1622(5) 0.0644(17) Uani 1 1 d .
H27 H 0.3253 0.3652 0.1355 0.077 Uiso 1 1 calc R
C28 C 0.3932(2) 0.3863(4) 0.2557(5) 0.0623(16) Uani 1 1 d .
H28 H 0.3860 0.3238 0.2920 0.075 Uiso 1 1 calc R
C29 C 0.4404(2) 0.4558(4) 0.2948(5) 0.0563(14) Uani 1 1 d .
H29 H 0.4654 0.4401 0.3574 0.068 Uiso 1 1 calc R
C30 C 0.6538(3) 0.7219(4) 0.3811(5) 0.0512(14) Uani 1 1 d .
C31 C 0.7054(3) 0.7435(4) 0.4192(5) 0.0545(15) Uani 1 1 d .
C32 C 0.7703(3) 0.7656(4) 0.4634(5) 0.0562(15) Uani 1 1 d .
C33 C 0.7976(3) 0.8636(5) 0.4600(6) 0.082(2) Uani 1 1 d .
H33 H 0.7734 0.9181 0.4300 0.099 Uiso 1 1 calc R
C34 C 0.8606(4) 0.8809(7) 0.5009(7) 0.097(2) Uani 1 1 d .
H34 H 0.8782 0.9474 0.4979 0.117 Uiso 1 1 calc R
C35 C 0.8975(3) 0.8041(8) 0.5453(6) 0.083(2) Uani 1 1 d .
C36 C 0.8703(3) 0.7088(7) 0.5512(6) 0.091(2) Uani 1 1 d .
H36 H 0.8946 0.6553 0.5829 0.109 Uiso 1 1 calc R
C37 C 0.8073(3) 0.6887(5) 0.5113(6) 0.0741(18) Uani 1 1 d .
H37 H 0.7899 0.6222 0.5169 0.089 Uiso 1 1 calc R
C38 C 0.9669(3) 0.8236(8) 0.5904(7) 0.138(4) Uani 1 1 d .
H38A H 0.9853 0.8841 0.5558 0.206 Uiso 1 1 calc R
H38B H 0.9946 0.7650 0.5750 0.206 Uiso 1 1 calc R
H38C H 0.9645 0.8343 0.6689 0.206 Uiso 1 1 calc R

loop_
_atom_site_aniso_label
_atom_site_aniso_U_11
_atom_site_aniso_U_22
_atom_site_aniso_U_33
_atom_site_aniso_U_23
_atom_site_aniso_U_13
_atom_site_aniso_U_12
N1 0.040(2) 0.041(3) 0.067(3) -0.003(2) 0.004(2) 0.0033(19)
N2 0.051(3) 0.048(3) 0.084(4) -0.001(3) 0.011(3) 0.008(2)
N3 0.040(2) 0.042(3) 0.060(3) 0.004(2) -0.003(2) 0.0065(19)
N4 0.059(3) 0.046(3) 0.070(3) -0.005(3) -0.006(3) 0.015(2)
N5 0.035(2) 0.048(3) 0.061(3) -0.002(2) 0.000(2) 0.0000(18)
N6 0.041(2) 0.040(2) 0.058(3) 0.000(2) -0.002(2) 0.0030(18)
C1 0.042(3) 0.040(3) 0.048(3) -0.002(3) 0.003(3) 0.004(2)
C2 0.048(3) 0.049(3) 0.049(4) 0.002(3) 0.000(3) 0.001(3)
C3 0.059(4) 0.047(3) 0.071(4) 0.004(3) 0.014(3) 0.011(3)
C4 0.091(5) 0.053(4) 0.151(7) 0.024(4) 0.041(5) 0.015(3)
C5 0.038(3) 0.056(4) 0.054(3) -0.008(3) 0.005(3) 0.001(3)
C6 0.049(3) 0.063(4) 0.108(6) -0.016(4) 0.016(3) -0.006(3)
C7 0.054(4) 0.070(4) 0.127(7) -0.006(4) 0.013(4) -0.015(3)
C8 0.062(4) 0.094(6) 0.077(5) 0.011(4) 0.007(4) -0.020(4)
C9 0.067(4) 0.127(7) 0.076(5) -0.016(5) 0.032(4) -0.019(5)
C10 0.057(4) 0.074(4) 0.075(5) -0.018(3) 0.017(3) -0.004(3)
C11 0.047(3) 0.048(3) 0.050(4) -0.001(3) 0.001(3) 0.003(3)
C12 0.057(4) 0.042(3) 0.050(4) -0.001(2) -0.005(3) 0.000(3)
C13 0.046(3) 0.054(4) 0.053(4) 0.005(3) -0.003(3) -0.004(3)
C14 0.051(3) 0.068(4) 0.053(4) -0.001(3) 0.002(3) -0.012(3)
C15 0.055(4) 0.095(5) 0.056(4) -0.001(4) 0.008(3) -0.013(3)
C16 0.064(4) 0.100(6) 0.072(5) 0.015(4) -0.005(4) -0.029(4)
C17 0.104(6) 0.078(5) 0.109(7) 0.005(5) 0.002(5) -0.043(5)
C18 0.071(4) 0.064(4) 0.098(5) 0.000(4) 0.010(4) -0.020(3)
C19 0.069(5) 0.206(10) 0.151(9) 0.038(7) 0.013(5) -0.062(6)
C20 0.042(3) 0.044(3) 0.046(3) 0.004(3) -0.002(3) 0.003(2)
C21 0.044(3) 0.049(3) 0.053(4) -0.007(3) -0.002(3) -0.003(2)
C22 0.061(3) 0.048(3) 0.065(4) -0.011(3) -0.004(3) 0.007(3)
C23 0.119(6) 0.047(4) 0.131(7) -0.020(4) -0.037(5) 0.022(4)
C24 0.032(3) 0.050(3) 0.058(4) 0.005(3) 0.000(3) 0.002(2)
C25 0.047(3) 0.063(4) 0.061(4) 0.022(3) -0.006(3) 0.002(3)
C26 0.054(4) 0.084(5) 0.059(4) 0.011(4) -0.006(3) 0.001(3)
C27 0.045(3) 0.079(5) 0.070(5) -0.011(4) -0.006(3) -0.010(3)
C28 0.049(3) 0.060(4) 0.077(5) 0.011(3) -0.001(3) -0.008(3)
C29 0.050(3) 0.058(3) 0.061(4) 0.017(3) -0.011(3) 0.002(3)
C30 0.061(4) 0.042(3) 0.050(4) 0.002(3) 0.000(3) 0.009(3)
C31 0.062(4) 0.042(3) 0.060(4) -0.002(3) -0.004(3) -0.004(3)
C32 0.055(3) 0.055(4) 0.059(4) -0.009(3) 0.004(3) -0.013(3)
C33 0.088(5) 0.072(5) 0.087(5) -0.005(4) -0.009(4) -0.032(4)
C34 0.103(6) 0.095(6) 0.093(6) -0.012(5) 0.011(5) -0.052(5)
C35 0.060(4) 0.122(7) 0.066(5) -0.028(5) 0.004(4) -0.018(5)
C36 0.067(5) 0.114(7) 0.092(6) 0.001(5) -0.015(4) -0.006(4)
C37 0.054(4) 0.080(5) 0.088(5) -0.004(4) -0.011(4) -0.006(3)
C38 0.067(5) 0.242(11) 0.103(7) -0.048(7) 0.001(5) -0.054(6)

loop_
_atom_type_symbol
_atom_type_description
_atom_type_scat_dispersion_real
_atom_type_scat_dispersion_imag
_atom_type_scat_source
C C 0.0033 0.0016 'International Tables Vol C Tables 4.2.6.8 and 6.1.1.4'
H H 0.0000 0.0000 'International Tables Vol C Tables 4.2.6.8 and 6.1.1.4'
N N 0.0061 0.0033 'International Tables Vol C Tables 4.2.6.8 and 6.1.1.4'

loop_
_geom_angle_atom_site_label_1
_geom_angle_atom_site_label_2
_geom_angle_atom_site_label_3
_geom_angle
N2 N1 C1 110.9(4)
N2 N1 C5 117.7(4)
C1 N1 C5 131.5(4)
C3 N2 N1 105.8(4)
N4 N3 C20 111.0(4)
N4 N3 C24 119.0(4)
C20 N3 C24 129.8(4)
C22 N4 N3 105.8(4)
N6 N5 C1 113.4(4)
N5 N6 C20 112.9(4)
N1 C1 C2 107.4(4)
N1 C1 N5 119.6(4)
C2 C1 N5 133.0(4)
C1 C2 C3 103.8(4)
C1 C2 C11 130.5(4)
C3 C2 C11 125.6(5)
N2 C3 C2 112.1(5)
N2 C3 C4 121.1(5)
C2 C3 C4 126.8(5)
C3 C4 H4A 109.5
C3 C4 H4B 109.5
H4A C4 H4B 109.5
C3 C4 H4C 109.5
H4A C4 H4C 109.5
H4B C4 H4C 109.5
C6 C5 C10 119.4(5)
C6 C5 N1 121.9(5)
C10 C5 N1 118.8(5)
C5 C6 C7 121.2(6)
C5 C6 H6 119.4
C7 C6 H6 119.4
C8 C7 C6 119.2(6)
C8 C7 H7 120.4
C6 C7 H7 120.4
C9 C8 C7 119.6(6)
C9 C8 H8 120.2
C7 C8 H8 120.2
C8 C9 C10 121.2(6)
C8 C9 H9 119.4
C10 C9 H9 119.4
C5 C10 C9 119.4(6)
C5 C10 H10 120.3
C9 C10 H10 120.3
C12 C11 C2 176.8(6)
C11 C12 C13 177.6(6)
C14 C13 C18 117.2(5)
C14 C13 C12 122.1(5)
C18 C13 C12 120.8(5)
C15 C14 C13 121.2(6)
C15 C14 H14 119.4
C13 C14 H14 119.4
C16 C15 C14 120.9(6)
C16 C15 H15 119.6
C14 C15 H15 119.6
C15 C16 C17 118.2(6)
C15 C16 C19 120.7(8)
C17 C16 C19 121.0(8)
C18 C17 C16 121.3(7)
C18 C17 H17 119.4
C16 C17 H17 119.4
C17 C18 C13 121.2(6)
C17 C18 H18 119.4
C13 C18 H18 119.4
C16 C19 H19A 109.5
C16 C19 H19B 109.5
H19A C19 H19B 109.5
C16 C19 H19C 109.5
H19A C19 H19C 109.5
H19B C19 H19C 109.5
N3 C20 N6 118.6(4)
N3 C20 C21 107.1(4)
N6 C20 C21 134.2(4)
C20 C21 C22 104.4(4)
C20 C21 C30 128.8(4)
C22 C21 C30 126.8(5)
N4 C22 C21 111.7(5)
N4 C22 C23 121.4(5)
C21 C22 C23 126.8(5)
C22 C23 H23A 109.5
C22 C23 H23B 109.5
H23A C23 H23B 109.5
C22 C23 H23C 109.5
H23A C23 H23C 109.5
H23B C23 H23C 109.5
C29 C24 C25 120.8(5)
C29 C24 N3 119.6(5)
C25 C24 N3 119.6(5)
C26 C25 C24 119.0(5)
C26 C25 H25 120.5
C24 C25 H25 120.5
C27 C26 C25 121.2(6)
C27 C26 H26 119.4
C25 C26 H26 119.4
C26 C27 C28 120.4(5)
C26 C27 H27 119.8
C28 C27 H27 119.8
C27 C28 C29 119.1(5)
C27 C28 H28 120.4
C29 C28 H28 120.4
C24 C29 C28 119.4(5)
C24 C29 H29 120.3
C28 C29 H29 120.3
C31 C30 C21 177.6(6)
C30 C31 C32 177.1(6)
C37 C32 C33 117.5(6)
C37 C32 C31 120.4(5)
C33 C32 C31 122.2(6)
C34 C33 C32 120.3(7)
C34 C33 H33 119.9
C32 C33 H33 119.9
C35 C34 C33 121.9(7)
C35 C34 H34 119.1
C33 C34 H34 119.1
C36 C35 C34 118.0(7)
C36 C35 C38 120.3(9)
C34 C35 C38 121.6(9)
C35 C36 C37 121.7(7)
C35 C36 H36 119.2
C37 C36 H36 119.2
C32 C37 C36 120.6(6)
C32 C37 H37 119.7
C36 C37 H37 119.7
C35 C38 H38A 109.5
C35 C38 H38B 109.5
H38A C38 H38B 109.5
C35 C38 H38C 109.5
H38A C38 H38C 109.5
H38B C38 H38C 109.5

loop_
_geom_bond_atom_site_label_1
_geom_bond_atom_site_label_2
_geom_bond_distance
N1 N2 1.359(5)
N1 C1 1.361(5)
N1 C5 1.429(6)
N2 C3 1.307(6)
N3 N4 1.362(5)
N3 C20 1.365(5)
N3 C24 1.424(6)
N4 C22 1.322(6)
N5 N6 1.269(4)
N5 C1 1.383(5)
N6 C20 1.381(5)
C1 C2 1.380(6)
C2 C3 1.414(7)
C2 C11 1.425(7)
C3 C4 1.506(7)
C4 H4A 0.9600
C4 H4B 0.9600
C4 H4C 0.9600
C5 C6 1.363(7)
C5 C10 1.371(7)
C6 C7 1.378(7)
C6 H6 0.9300
C7 C8 1.376(9)
C7 H7 0.9300
C8 C9 1.355(9)
C8 H8 0.9300
C9 C10 1.383(8)
C9 H9 0.9300
C10 H10 0.9300
C11 C12 1.171(7)
C12 C13 1.445(7)
C13 C14 1.378(7)
C13 C18 1.382(7)
C14 C15 1.376(7)
C14 H14 0.9300
C15 C16 1.356(9)
C15 H15 0.9300
C16 C17 1.379(10)
C16 C19 1.522(9)
C17 C18 1.353(9)
C17 H17 0.9300
C18 H18 0.9300
C19 H19A 0.9600
C19 H19B 0.9600
C19 H19C 0.9600
C20 C21 1.389(6)
C21 C22 1.410(7)
C21 C30 1.429(8)
C22 C23 1.481(7)
C23 H23A 0.9600
C23 H23B 0.9600
C23 H23C 0.9600
C24 C29 1.373(7)
C24 C25 1.377(7)
C25 C26 1.366(7)
C25 H25 0.9300
C26 C27 1.353(7)
C26 H26 0.9300
C27 C28 1.382(8)
C27 H27 0.9300
C28 C29 1.390(7)
C28 H28 0.9300
C29 H29 0.9300
C30 C31 1.168(7)
C31 C32 1.438(8)
C32 C37 1.371(8)
C32 C33 1.380(8)
C33 C34 1.379(9)
C33 H33 0.9300
C34 C35 1.350(10)
C34 H34 0.9300
C35 C36 1.349(10)
C35 C38 1.520(9)
C36 C37 1.380(8)
C36 H36 0.9300
C37 H37 0.9300
C38 H38A 0.9600
C38 H38B 0.9600
C38 H38C 0.9600

loop_
_geom_torsion_atom_site_label_1
_geom_torsion_atom_site_label_2
_geom_torsion_atom_site_label_3
_geom_torsion_atom_site_label_4
_geom_torsion
C1 N1 N2 C3 -1.0(6)
C5 N1 N2 C3 -179.8(5)
C20 N3 N4 C22 -2.0(6)
C24 N3 N4 C22 -177.7(5)
C1 N5 N6 C20 175.7(4)
N2 N1 C1 C2 0.6(6)
C5 N1 C1 C2 179.2(5)
N2 N1 C1 N5 179.1(4)
C5 N1 C1 N5 -2.2(8)
N6 N5 C1 N1 164.0(5)
N6 N5 C1 C2 -17.9(9)
N1 C1 C2 C3 0.0(6)
N5 C1 C2 C3 -178.3(6)
N1 C1 C2 C11 177.4(5)
N5 C1 C2 C11 -0.9(10)
N1 N2 C3 C2 1.0(7)
N1 N2 C3 C4 -179.8(6)
C1 C2 C3 N2 -0.6(7)
C11 C2 C3 N2 -178.2(5)
C1 C2 C3 C4 -179.9(7)
C11 C2 C3 C4 2.6(10)
N2 N1 C5 C6 -151.6(5)
C1 N1 C5 C6 29.8(9)
N2 N1 C5 C10 26.4(7)
C1 N1 C5 C10 -152.2(6)
C10 C5 C6 C7 -2.0(10)
N1 C5 C6 C7 176.1(6)
C5 C6 C7 C8 2.6(10)
C6 C7 C8 C9 -1.8(11)
C7 C8 C9 C10 0.5(11)
C6 C5 C10 C9 0.6(9)
N1 C5 C10 C9 -177.5(6)
C8 C9 C10 C5 0.2(11)
C1 C2 C11 C12 -166(11)
C3 C2 C11 C12 10(11)
C2 C11 C12 C13 174(9)
C11 C12 C13 C14 -37(15)
C11 C12 C13 C18 142(14)
C18 C13 C14 C15 -0.8(8)
C12 C13 C14 C15 178.3(5)
C13 C14 C15 C16 0.4(9)
C14 C15 C16 C17 0.9(10)
C14 C15 C16 C19 179.5(6)
C15 C16 C17 C18 -1.6(12)
C19 C16 C17 C18 179.8(8)
C16 C17 C18 C13 1.2(12)
C14 C13 C18 C17 0.1(10)
C12 C13 C18 C17 -179.0(6)
N4 N3 C20 N6 -176.8(4)
C24 N3 C20 N6 -1.7(8)
N4 N3 C20 C21 1.9(6)
C24 N3 C20 C21 177.0(5)
N5 N6 C20 N3 158.6(4)
N5 N6 C20 C21 -19.6(9)
N3 C20 C21 C22 -1.0(6)
N6 C20 C21 C22 177.4(6)
N3 C20 C21 C30 175.6(5)
N6 C20 C21 C30 -6.0(10)
N3 N4 C22 C21 1.4(6)
N3 N4 C22 C23 178.6(6)
C20 C21 C22 N4 -0.2(7)
C30 C21 C22 N4 -177.0(5)
C20 C21 C22 C23 -177.3(7)
C30 C21 C22 C23 5.9(10)
N4 N3 C24 C29 -137.5(5)
C20 N3 C24 C29 47.7(8)
N4 N3 C24 C25 42.1(7)
C20 N3 C24 C25 -132.7(5)
C29 C24 C25 C26 -2.0(8)
N3 C24 C25 C26 178.4(5)
C24 C25 C26 C27 2.6(9)
C25 C26 C27 C28 -1.7(9)
C26 C27 C28 C29 0.1(9)
C25 C24 C29 C28 0.5(8)
N3 C24 C29 C28 -179.9(5)
C27 C28 C29 C24 0.4(8)
C20 C21 C30 C31 -137(15)
C22 C21 C30 C31 39(15)
C21 C30 C31 C32 167(10)
C30 C31 C32 C37 -48(14)
C30 C31 C32 C33 132(13)
C37 C32 C33 C34 1.8(9)
C31 C32 C33 C34 -178.5(6)
C32 C33 C34 C35 -0.1(11)
C33 C34 C35 C36 -1.5(12)
C33 C34 C35 C38 -179.9(7)
C34 C35 C36 C37 1.3(11)
C38 C35 C36 C37 179.8(7)
C33 C32 C37 C36 -1.9(9)
C31 C32 C37 C36 178.3(6)
C35 C36 C37 C32 0.4(11)
